data_4115590
loop_
_publ_author_name
'Hiroyuki Furuta'
'Tomoya Ishizuka'
'Atsuhiro Osuka'
'Hirohisa Dejima'
'Hidenori Nakagawa'
'Yuichi Ishikawa'

_publ_section_title
;
 NH Tautomerism of N-Confused Porphyrin
;
_journal_name_full 'Journal of the American Chemical Society'
_journal_page_first 6207
_journal_page_last 6208
_journal_paper_doi 10.1021/ja010237a
_journal_volume 123
_journal_year 2001
_chemical_formula_sum 'C50 H44 N6 O2'
_chemical_formula_weight 760.94
_space_group_IT_number 2
_symmetry_cell_setting triclinic
_symmetry_Int_Tables_number 2
_symmetry_space_group_name_Hall '-P 1'
_symmetry_space_group_name_H-M 'P -1'
_cell_angle_alpha 116.169(5)
_cell_angle_beta 92.716(3)
_cell_angle_gamma 98.691(5)
_cell_formula_units_Z 2
_cell_length_a 13.178(2)
_cell_length_b 13.545(2)
_cell_length_c 12.6211(12)
_cell_measurement_reflns_used 20
_cell_measurement_temperature 296.2
_cell_measurement_theta_max 12.5
_cell_measurement_theta_min 7.5
_cell_volume 1982.1(5)
_computing_cell_refinement 'MSC/AFC Diffractometer Control'
_computing_data_collection 'MSC/AFC Diffractometer Control'
_computing_data_reduction 'teXsan for Windows version 1.06 (MSC, 1997-1999)'
_computing_publication_material 'teXsan for Windows version 1.06 (MSC, 1997-1999)'
_computing_structure_refinement 'teXsan for Windows version 1.06 (MSC, 1997-1999)'
_computing_structure_solution
;
SIR92 (Altomare, et. al. 1994)
;
_diffrn_ambient_temperature 296.2
_diffrn_measurement_device 'Rigaku RAXIS'
_diffrn_orient_matrix_UB_11 0.03944
_diffrn_orient_matrix_UB_12 0.05486
_diffrn_orient_matrix_UB_13 0.03777
_diffrn_orient_matrix_UB_21 -0.00122
_diffrn_orient_matrix_UB_22 -0.03024
_diffrn_orient_matrix_UB_23 0.07816
_diffrn_orient_matrix_UB_31 0.06895
_diffrn_orient_matrix_UB_32 -0.05053
_diffrn_orient_matrix_UB_33 0.02486
_diffrn_radiation_detector 'Imaging Plate'
_diffrn_radiation_monochromator graphite
_diffrn_radiation_source 'Rigaku rotating anode'
_diffrn_radiation_type 'Mo K\a'
_diffrn_radiation_wavelength 0.7107
_diffrn_reflns_av_R_equivalents 0.00000
_diffrn_reflns_av_sigmaI/netI 0.118
_diffrn_reflns_limit_h_max -100
_diffrn_reflns_limit_h_min 100
_diffrn_reflns_limit_k_max -100
_diffrn_reflns_limit_k_min 100
_diffrn_reflns_limit_l_max -100
_diffrn_reflns_limit_l_min 100
_diffrn_reflns_number 7925
_diffrn_reflns_reduction_process 'Lp corrections applied'
_diffrn_reflns_theta_max 27.48
_diffrn_reflns_theta_min 0.00
_diffrn_standards_decay_% 0.00
_diffrn_standards_interval_count 150
_diffrn_standards_number 3
_exptl_absorpt_coefficient_mu 0.079
_exptl_absorpt_correction_type none
_exptl_crystal_colour dark
_exptl_crystal_density_diffrn 1.275
_exptl_crystal_description prismatic
_exptl_crystal_F_000 804.00
_exptl_crystal_size_max 0.30
_exptl_crystal_size_mid 0.10
_exptl_crystal_size_min 0.10
_refine_diff_density_max 0.35
_refine_diff_density_min -0.46
_refine_ls_extinction_method none
_refine_ls_goodness_of_fit_all 0.177
_refine_ls_goodness_of_fit_ref 0.180
_refine_ls_hydrogen_treatment noref
_refine_ls_matrix_type full
_refine_ls_number_constraints 18
_refine_ls_number_parameters 532
_refine_ls_number_reflns 3078
_refine_ls_number_restraints 0
_refine_ls_R_factor_all 0.0683
_refine_ls_R_factor_gt 0.0680
_refine_ls_shift/su_max 0.0000
_refine_ls_shift/su_mean 0.0002
_refine_ls_structure_factor_coef F
_refine_ls_weighting_details unit
_refine_ls_weighting_scheme sigma
_refine_ls_wR_factor_all 0.0730
_refine_ls_wR_factor_ref 0.0730
_reflns_number_gt 3078
_reflns_number_total 7915
_reflns_threshold_expression I>3.00\s(I)
_cod_data_source_file ja010237a.cif
_cod_data_source_block '_NCTPP'
_cod_original_cell_volume 1982.2(4)
_cod_original_sg_symbol_H-M 'P -1 '
_cod_original_formula_sum 'C50 H44 N6 O2 '
_cod_database_code 4115590

loop_
_symmetry_equiv_pos_as_xyz
'   +x,   +y,   +z'
'   -x,   -y,   -z'

loop_
_atom_site_label
_atom_site_fract_x
_atom_site_fract_y
_atom_site_fract_z
_atom_site_U_iso_or_equiv
_atom_site_occupancy
_atom_site_refinement_flags
_atom_site_adp_type
_atom_site_calc_flag
O(1) 0.062(2) -0.822(2) 0.545(2) 0.139(10) 1.000 . Uani d
O(2) 0.270(1) -1.340(2) 0.731(2) 0.020(5) 0.500 S Uani d
O(3) 0.387(5) -1.337(4) 0.635(5) 0.16(2) 0.500 S Uani d
N(1) 0.2228 -0.6535 0.7606 0.031 0.500 ST Uani d
N(2) 0.4427(9) -0.4842(10) 1.1570(10) 0.026(4) 1.000 . Uani d
N(3) 0.1529(9) -1.0244(10) 1.0183(10) 0.022(3) 1.000 . Uani d
N(4) -0.0332(10) -1.0390(11) 1.1329(11) 0.029(4) 1.000 . Uani d
N(5) 0.3547(10) -0.5593(12) 0.9104(11) 0.025(4) 0.500 S Uani d
N(6) -0.0435(13) -0.724(2) 0.4960(13) 0.056(6) 1.000 . Uani d
N(7) 0.4225(12) -1.2947(12) 0.842(2) 0.051(5) 1.000 . Uani d
C(1) 0.3295(12) -0.6021(13) 0.7881(12) 0.026(4) 1.000 . Uani d
C(2) 0.3547 -0.5593 0.9104 0.025 0.500 ST Uani d
C(3) 0.1848(11) -0.6434(13) 0.8614(12) 0.024(4) 1.000 . Uani d
C(4) 0.2673(11) -0.5831(12) 0.9579(12) 0.023(4) 1.000 . Uani d
C(5) 0.2584(11) -0.5649(12) 1.0764(12) 0.023(4) 1.000 . Uani d
C(6) 0.3416(12) -0.5185(12) 1.1684(13) 0.024(4) 1.000 . Uani d
C(7) 0.3335(11) -0.4955(13) 1.2905(13) 0.025(4) 1.000 . Uani d
C(8) 0.4287(12) -0.4479(13) 1.3515(12) 0.028(4) 1.000 . Uani d
C(9) 0.4972(12) -0.4400(12) 1.2686(12) 0.023(4) 1.000 . Uani d
C(10) 0.3953(12) -0.6017(12) 0.7040(12) 0.024(4) 1.000 . Uani d
C(11) 0.1544(12) -0.6035(13) 1.1004(12) 0.025(4) 1.000 . Uani d
C(12) 0.0721(13) -0.551(1) 1.099(1) 0.034(5) 1.000 . Uani d
C(13) -0.0250(13) -0.592(2) 1.116(2) 0.040(6) 1.000 . Uani d
C(14) -0.0422(12) -0.684(2) 1.137(1) 0.034(5) 1.000 . Uani d
C(15) 0.0394(12) -0.739(1) 1.1384(13) 0.031(5) 1.000 . Uani d
C(16) 0.1364(12) -0.6973(13) 1.1199(13) 0.028(5) 1.000 . Uani d
C(17) 0.3474(11) -0.6571(13) 0.5769(12) 0.025(4) 1.000 . Uani d
C(18) 0.3713(12) -0.758(1) 0.4971(13) 0.029(5) 1.000 . Uani d
C(19) 0.3227(12) -0.8145(13) 0.3800(13) 0.028(4) 1.000 . Uani d
C(20) 0.2487(12) -0.770(1) 0.3426(13) 0.031(5) 1.000 . Uani d
C(21) 0.2241(13) -0.668(2) 0.422(1) 0.035(5) 1.000 . Uani d
C(22) 0.2736(13) -0.612(1) 0.538(1) 0.032(5) 1.000 . Uani d
C(23) 0.2221(11) -0.9767(12) 0.8654(12) 0.022(4) 1.000 . Uani d
C(24) 0.2304(11) -1.0080(12) 0.9569(12) 0.022(4) 1.000 . Uani d
C(25) 0.3267(11) -1.0241(12) 1.0042(12) 0.022(4) 1.000 . Uani d
C(26) 0.3036(11) -1.0536(12) 1.0904(12) 0.022(4) 1.000 . Uani d
C(27) 0.1937(11) -1.0546(12) 1.0988(12) 0.023(4) 1.000 . Uani d
C(28) 0.1392(11) -1.0783(12) 1.1813(12) 0.021(4) 1.000 . Uani d
C(29) 0.0362(11) -1.0683(12) 1.1961(12) 0.020(4) 1.000 . Uani d
C(30) -0.0199(10) -1.0920(12) 1.2792(11) 0.017(4) 1.000 . Uani d
C(31) -0.1164(11) -1.0765(12) 1.2677(12) 0.023(4) 1.000 . Uani d
C(32) -0.1295(11) -1.0443(12) 1.1754(12) 0.021(4) 1.000 . Uani d
C(33) 0.3138(11) -0.969(1) 0.8029(12) 0.025(4) 1.000 . Uani d
C(34) 0.3556(12) -0.869(1) 0.799(1) 0.030(5) 1.000 . Uani d
C(35) 0.4404(12) -0.864(2) 0.739(2) 0.036(5) 1.000 . Uani d
C(36) 0.4852(11) -0.958(2) 0.683(1) 0.034(5) 1.000 . Uani d
C(37) 0.4443(11) -1.055(1) 0.6858(12) 0.026(4) 1.000 . Uani d
C(38) 0.3602(11) -1.0617(13) 0.7455(12) 0.026(4) 1.000 . Uani d
C(39) 0.1951(10) -1.1157(13) 1.2578(12) 0.022(4) 1.000 . Uani d
C(40) 0.2355(12) -1.2145(13) 1.2049(12) 0.025(4) 1.000 . Uani d
C(41) 0.2873(12) -1.2517(13) 1.274(1) 0.029(5) 1.000 . Uani d
C(42) 0.2979(12) -1.192(1) 1.398(1) 0.032(5) 1.000 . Uani d
C(43) 0.2592(12) -1.095(1) 1.4514(13) 0.028(5) 1.000 . Uani d
C(44) 0.2076(11) -1.0560(13) 1.3821(12) 0.023(4) 1.000 . Uani d
C(45) 0.2228(11) -0.6535(12) 0.7606(12) 0.031(4) 0.500 S Uani d
C(46) 0.012(3) -0.808(2) 0.470(2) 0.087(10) 1.000 . Uani d
C(47) -0.102(2) -0.719(2) 0.403(2) 0.088(9) 1.000 . Uani d
C(48) -0.038(2) -0.643(2) 0.616(2) 0.079(9) 1.000 . Uani d
C(49) 0.318(1) -1.322(2) 0.825(2) 0.048(6) 1.000 . Uani d
C(50) 0.478(2) -1.289(2) 0.754(3) 0.091(11) 1.000 . Uani d
C(51) 0.481(2) -1.261(2) 0.958(3) 0.111(10) 1.000 . Uani d
H(1) 0.0834 -1.0165 1.0072 0.026 1.000 . Uiso c
H(2) 0.4208 -0.5201 0.9540 0.041 1.000 . Uiso c
H(3) 0.4474 -0.4238 1.4341 0.033 1.000 . Uiso c
H(4) 0.3929 -1.0152 0.9790 0.026 1.000 . Uiso c
H(5) 0.0074 -1.1150 1.3339 0.021 1.000 . Uiso c
H(6) 0.3501 -1.0709 1.1367 0.026 1.000 . Uiso c
H(7) 0.1814 -0.9888 1.4196 0.028 1.000 . Uiso c
H(8) 0.1846 -0.6894 0.6832 0.026 1.000 . Uiso c
H(9) 0.3259 -0.8048 0.8384 0.036 1.000 . Uiso c
H(10) 0.4216 -0.7887 0.5228 0.035 1.000 . Uiso c
H(11) 0.2269 -1.2563 1.1208 0.030 1.000 . Uiso c
H(12) 0.0827 -0.4860 1.0865 0.041 1.000 . Uiso c
H(13) 0.1737 -0.6370 0.3963 0.042 1.000 . Uiso c
H(14) 0.3401 -0.8832 0.3261 0.034 1.000 . Uiso c
H(15) 0.5435 -0.9537 0.6423 0.041 1.000 . Uiso c
H(16) 0.1158 -0.6711 0.8670 0.030 1.000 . Uiso c
H(17) 0.1920 -0.7344 1.1206 0.034 1.000 . Uiso c
H(18) -0.1088 -0.7100 1.1514 0.042 1.000 . Uiso c
H(19) 0.2723 -0.5110 1.3217 0.031 1.000 . Uiso c
H(20) 0.2148 -0.8082 0.2633 0.038 1.000 . Uiso c
H(21) 0.3336 -1.1300 0.7477 0.032 1.000 . Uiso c
H(22) 0.2570 -0.5425 0.5920 0.038 1.000 . Uiso c
H(23) 0.2672 -1.0549 1.5357 0.033 1.000 . Uiso c
H(24) 0.3318 -1.2178 1.4463 0.038 1.000 . Uiso c
H(25) 0.3156 -1.3176 1.2370 0.034 1.000 . Uiso c
H(26) -0.1686 -1.0856 1.3137 0.027 1.000 . Uiso c
H(27) 0.4743 -1.1197 0.6463 0.032 1.000 . Uiso c
H(28) 0.0288 -0.8030 1.1517 0.037 1.000 . Uiso c
H(29) -0.0809 -0.5561 1.1126 0.047 1.000 . Uiso c
H(30) 0.4677 -0.7957 0.7369 0.043 1.000 . Uiso c
H(31) 0.2811 -1.3279 0.8860 0.058 1.000 . Uiso c
H(32) -0.1701 -0.7118 0.4216 0.107 1.000 . Uiso c
H(33) -0.0704 -0.6561 0.3932 0.107 1.000 . Uiso c
H(34) -0.1040 -0.7856 0.3314 0.107 1.000 . Uiso c
H(35) 0.4386 -1.2866 1.0036 0.132 1.000 . Uiso c
H(36) 0.5411 -1.2923 0.9473 0.132 1.000 . Uiso c
H(37) 0.4991 -1.1814 0.9988 0.132 1.000 . Uiso c
H(38) -0.0395 -0.6783 0.6661 0.094 1.000 . Uiso c
H(39) 0.0237 -0.5888 0.6374 0.094 1.000 . Uiso c
H(40) -0.0962 -0.6066 0.6245 0.094 1.000 . Uiso c
H(41) 0.0115 -0.8593 0.3884 0.105 1.000 . Uiso c
H(42) 0.5498 -1.2637 0.7603 0.109 1.000 . Uiso c

loop_
_atom_site_aniso_label
_atom_site_aniso_U_11
_atom_site_aniso_U_22
_atom_site_aniso_U_33
_atom_site_aniso_U_12
_atom_site_aniso_U_13
_atom_site_aniso_U_23
O(1) 0.24(3) 0.12(2) 0.08(1) 0.07(2) -0.01(2) 0.063(13)
O(2) 0.018(11) 0.025(12) 0.009(9) 0.002(9) -0.012(8) 0.002(9)
O(3) 0.24(6) 0.08(3) 0.15(4) 0.02(4) 0.03(4) 0.06(3)
N(1) 0.0286 0.0358 0.0257 0.0024 0.0010 0.0132
N(2) 0.026(8) 0.027(8) 0.022(7) 0.003(6) 0.001(5) 0.010(6)
N(3) 0.016(7) 0.029(8) 0.023(7) 0.010(6) 0.005(5) 0.013(6)
N(4) 0.025(8) 0.030(8) 0.030(7) 0.009(6) 0.005(6) 0.011(6)
N(5) 0.021(8) 0.038(9) 0.016(7) -0.001(6) -0.000(6) 0.013(7)
N(6) 0.058(11) 0.066(13) 0.031(9) -0.016(9) -0.002(8) 0.020(9)
N(7) 0.035(9) 0.030(9) 0.077(12) 0.007(7) -0.003(9) 0.016(9)
C(1) 0.024(9) 0.029(9) 0.020(8) 0.001(7) -0.002(6) 0.010(7)
C(2) 0.0207 0.0377 0.0161 -0.0007 -0.0001 0.0128
C(3) 0.020(8) 0.028(9) 0.023(8) 0.001(7) 0.002(6) 0.011(7)
C(4) 0.024(9) 0.025(9) 0.021(8) 0.002(7) 0.004(6) 0.012(7)
C(5) 0.028(9) 0.019(8) 0.024(8) 0.006(7) 0.009(7) 0.011(7)
C(6) 0.026(9) 0.018(8) 0.023(8) 0.002(7) -0.000(6) 0.006(7)
C(7) 0.024(9) 0.027(9) 0.027(8) 0.003(7) 0.001(7) 0.015(7)
C(8) 0.035(10) 0.028(9) 0.018(8) 0.000(7) 0.002(7) 0.011(7)
C(9) 0.029(9) 0.021(9) 0.017(7) 0.003(7) -0.001(6) 0.007(7)
C(10) 0.029(9) 0.025(9) 0.015(7) 0.006(7) 0.003(6) 0.006(7)
C(11) 0.025(9) 0.027(9) 0.020(8) 0.002(7) 0.002(6) 0.009(7)
C(12) 0.034(10) 0.036(10) 0.039(10) 0.010(8) 0.015(8) 0.021(9)
C(13) 0.029(10) 0.051(12) 0.045(11) 0.012(9) 0.011(8) 0.026(10)
C(14) 0.022(9) 0.055(12) 0.031(9) 0.003(8) 0.010(7) 0.024(9)
C(15) 0.034(10) 0.032(10) 0.025(8) 0.001(8) 0.005(7) 0.012(8)
C(16) 0.026(9) 0.032(10) 0.026(8) 0.004(7) 0.002(7) 0.013(8)
C(17) 0.019(8) 0.036(10) 0.022(8) -0.002(7) 0.003(6) 0.018(7)
C(18) 0.025(9) 0.043(11) 0.021(8) 0.006(8) 0.004(7) 0.015(8)
C(19) 0.023(9) 0.032(10) 0.021(8) 0.000(7) 0.003(6) 0.006(7)
C(20) 0.030(10) 0.036(10) 0.020(8) -0.005(8) -0.003(7) 0.011(8)
C(21) 0.036(10) 0.044(11) 0.029(9) 0.001(8) -0.002(7) 0.022(9)
C(22) 0.039(10) 0.030(10) 0.029(9) 0.007(8) 0.007(7) 0.016(8)
C(23) 0.023(8) 0.024(9) 0.019(7) 0.005(6) 0.004(6) 0.010(7)
C(24) 0.019(8) 0.021(8) 0.021(8) 0.004(6) 0.004(6) 0.006(7)
C(25) 0.016(8) 0.026(9) 0.022(8) 0.002(6) 0.003(6) 0.011(7)
C(26) 0.021(8) 0.023(8) 0.023(8) 0.009(6) 0.004(6) 0.010(7)
C(27) 0.020(8) 0.024(9) 0.021(8) 0.003(7) 0.001(6) 0.009(7)
C(28) 0.019(8) 0.023(8) 0.016(7) -0.000(6) -0.002(6) 0.006(7)
C(29) 0.021(8) 0.023(8) 0.020(7) 0.001(6) 0.004(6) 0.014(7)
C(30) 0.014(8) 0.023(8) 0.016(7) 0.002(6) 0.000(6) 0.011(6)
C(31) 0.024(8) 0.024(9) 0.025(8) 0.008(7) 0.012(6) 0.012(7)
C(32) 0.017(8) 0.026(9) 0.019(7) 0.004(6) 0.006(6) 0.010(7)
C(33) 0.017(8) 0.041(10) 0.019(7) 0.007(7) 0.003(6) 0.016(7)
C(34) 0.018(8) 0.038(10) 0.035(9) 0.005(7) 0.003(7) 0.018(8)
C(35) 0.019(9) 0.055(12) 0.043(10) 0.001(8) 0.001(7) 0.033(10)
C(36) 0.013(8) 0.063(13) 0.036(9) 0.006(8) 0.006(7) 0.033(9)
C(37) 0.016(8) 0.046(11) 0.020(8) 0.009(7) 0.003(6) 0.016(8)
C(38) 0.020(8) 0.037(10) 0.021(8) 0.007(7) -0.002(6) 0.012(7)
C(39) 0.010(8) 0.035(10) 0.025(8) -0.000(7) 0.007(6) 0.020(7)
C(40) 0.024(8) 0.031(9) 0.022(8) 0.005(7) 0.005(6) 0.012(7)
C(41) 0.029(9) 0.031(10) 0.035(9) 0.011(7) 0.009(7) 0.021(8)
C(42) 0.022(9) 0.043(11) 0.038(10) 0.005(8) -0.002(7) 0.026(9)
C(43) 0.026(9) 0.041(10) 0.022(8) 0.007(8) 0.003(7) 0.019(8)
C(44) 0.016(8) 0.034(9) 0.022(8) 0.007(7) 0.009(6) 0.014(7)
C(45) 0.029(9) 0.036(9) 0.026(8) 0.002(7) 0.001(6) 0.013(7)
C(46) 0.15(3) 0.05(2) 0.06(2) 0.01(2) 0.03(2) 0.02(1)
C(47) 0.07(2) 0.13(3) 0.05(1) -0.01(2) -0.016(12) 0.05(2)
C(48) 0.06(2) 0.12(2) 0.045(13) 0.02(2) 0.002(11) 0.03(1)
C(49) 0.033(11) 0.029(11) 0.08(2) 0.008(8) 0.024(10) 0.016(10)
C(50) 0.09(2) 0.07(2) 0.15(3) 0.05(2) 0.08(2) 0.07(2)
C(51) 0.09(2) 0.05(2) 0.14(3) 0.02(1) -0.08(2) 0.00(2)

loop_
_atom_type_symbol
_atom_type_oxidation_number
_atom_type_number_in_cell
_atom_type_scat_dispersion_real
_atom_type_scat_dispersion_imag
_atom_type_scat_source
O 0 4 0.008 0.006
;International Tables for Crystallography
(1992, Vol. C, Table 6.1.1.2)
;
N 0 12 0.004 0.003
;International Tables for Crystallography
(1992, Vol. C, Table 6.1.1.2)
;
C 0 100 0.002 0.002
;International Tables for Crystallography
(1992, Vol. C, Table 6.1.1.2)
;
H 0 88 0.000 0.000
;International Tables for Crystallography
(1992, Vol. C, Table 6.1.1.2)
;

loop_
_geom_angle_atom_site_label_1
_geom_angle_atom_site_label_2
_geom_angle_atom_site_label_3
_geom_angle
_geom_angle_site_symmetry_1
_geom_angle_site_symmetry_2
_geom_angle_site_symmetry_3
_geom_angle_publ_flag
C1 N1 C3 109.2(8) . . . ?
C1 N1 H8 125.3 . . . no
C3 N1 H8 125.5 . . . no
C6 N2 C9 106.1(13) . . . ?
C24 N3 C27 107.3(13) . . . ?
C24 N3 H1 126.4 . . . no
C27 N3 H1 126.3 . . . no
C29 N4 C32 108.6(15) . . . ?
C1 N5 C4 108.6(11) . . . ?
C1 N5 H2 125.6 . . . no
C4 N5 H2 125.8 . . . no
C46 N6 C47 119.2(18) . . . ?
C46 N6 C48 119.1(22) . . . ?
C47 N6 C48 121.7(22) . . . ?
C49 N7 C50 121.3(21) . . . ?
C49 N7 C51 121.2(21) . . . ?
C50 N7 C51 117.3(20) . . . ?
N1 C1 N5 107.0(12) . . . ?
N1 C1 C10 124.9(11) . . . ?
N5 C1 C10 128.1(13) . . . ?
C1 C2 C4 108.6(8) . . . ?
C1 C2 H2 125.6 . . . no
C4 C2 H2 125.8 . . . no
N1 C3 C4 107.7(12) . . . ?
N1 C3 H16 125.8 . . . no
C4 C3 H16 126.5 . . . no
N5 C4 C3 107.5(13) . . . ?
N5 C4 C5 128.5(12) . . . ?
C3 C4 C5 123.7(14) . . . ?
C4 C5 C6 124.3(14) . . . ?
C4 C5 C11 116.4(12) . . . ?
C6 C5 C11 119.2(15) . . . ?
N2 C6 C5 125.2(15) . . . ?
N2 C6 C7 109.6(12) . . . ?
C5 C6 C7 125.1(14) . . . ?
C6 C7 C8 107.2(14) . . . ?
C6 C7 H19 126.4 . . . no
C8 C7 H19 126.4 . . . no
C7 C8 C9 107.3(14) . . . ?
C7 C8 H3 126.4 . . . no
C9 C8 H3 126.4 . . . no
N2 C9 C8 109.8(12) . . . ?
N2 C9 C10 124.8(14) . . . ?
C8 C9 C10 125.4(13) . . . ?
C1 C10 C9 124.1(13) . . . ?
C1 C10 C17 116.5(12) . . . ?
C9 C10 C17 119.2(14) 2_647 2_647 2_647 ?
C5 C11 C12 121.7(17) . . . ?
C5 C11 C16 119.9(15) . . . ?
C12 C11 C16 118.3(15) . . . ?
C11 C12 C13 120.5(20) . . . ?
C11 C12 H12 119.8 . . . no
C13 C12 H12 119.7 . . . no
C12 C13 C14 121.1(19) . . . ?
C12 C13 H29 119.5 . . . no
C14 C13 H29 119.4 . . . no
C13 C14 C15 119.3(16) . . . ?
C13 C14 H18 120.4 . . . no
C15 C14 H18 120.3 . . . no
C14 C15 C16 119.0(19) . . . ?
C14 C15 H28 120.6 . . . no
C16 C15 H28 120.4 . . . no
C11 C16 C15 121.8(17) . . . ?
C11 C16 H17 119.0 . . . no
C15 C16 H17 119.2 . . . no
C10 C17 C18 120.2(16) . . . ?
C10 C17 C22 120.7(13) . . . ?
C18 C17 C22 119.0(13) . . . ?
C17 C18 C19 121.2(17) . . . ?
C17 C18 H10 119.3 . . . no
C19 C18 H10 119.5 . . . no
C18 C19 C20 119.5(14) . . . ?
C18 C19 H14 120.2 . . . no
C20 C19 H14 120.2 . . . no
C19 C20 C21 120.0(14) . . . ?
C19 C20 H20 120.1 . . . no
C21 C20 H20 119.9 . . . no
C20 C21 C22 119.9(18) . . . ?
C20 C21 H13 120.0 . . . no
C22 C21 H13 120.1 . . . no
C17 C22 C21 120.3(15) . . . ?
C17 C22 H22 119.8 . . . no
C21 C22 H22 119.9 . . . no
C24 C23 C32 123.8(14) . . . ?
C24 C23 C33 119.0(15) . . . ?
C32 C23 C33 117.1(16) 2_537 2_537 2_537 ?
N3 C24 C23 126.2(15) . . . ?
N3 C24 C25 109.3(15) . . . ?
C23 C24 C25 124.4(14) . . . ?
C24 C25 C26 106.9(13) . . . ?
C24 C25 H4 126.5 . . . no
C26 C25 H4 126.6 . . . no
C25 C26 C27 107.0(15) . . . ?
C25 C26 H6 126.6 . . . no
C27 C26 H6 126.4 . . . no
N3 C27 C26 109.4(14) . . . ?
N3 C27 C28 125.6(14) . . . ?
C26 C27 C28 124.9(16) . . . ?
C27 C28 C29 124.3(16) . . . ?
C27 C28 C39 118.0(13) . . . ?
C29 C28 C39 117.7(15) . . . ?
N4 C29 C28 128.6(16) . . . ?
N4 C29 C30 106.5(13) . . . ?
C28 C29 C30 124.9(16) . . . ?
C29 C30 C31 109.0(16) . . . ?
C29 C30 H5 125.4 . . . no
C31 C30 H5 125.5 . . . no
C30 C31 C32 109.6(15) . . . ?
C30 C31 H26 125.3 . . . no
C32 C31 H26 125.1 . . . no
N4 C32 C23 127.4(16) . . . ?
N4 C32 C31 106.2(14) . . . ?
C23 C32 C31 126.4(14) 2_537 2_537 2_537 ?
C23 C33 C34 121.3(15) . . . ?
C23 C33 C38 120.5(16) . . . ?
C34 C33 C38 118.2(15) . . . ?
C33 C34 C35 120.7(16) . . . ?
C33 C34 H9 119.7 . . . no
C35 C34 H9 119.6 . . . no
C34 C35 C36 120.0(19) . . . ?
C34 C35 H30 119.9 . . . no
C36 C35 H30 120.1 . . . no
C35 C36 C37 119.5(16) . . . ?
C35 C36 H15 120.1 . . . no
C37 C36 H15 120.4 . . . no
C36 C37 C38 120.9(16) . . . ?
C36 C37 H27 119.5 . . . no
C38 C37 H27 119.6 . . . no
C33 C38 C37 120.7(17) . . . ?
C33 C38 H21 119.6 . . . no
C37 C38 H21 119.6 . . . no
C28 C39 C40 119.7(12) . . . ?
C28 C39 C44 121.7(14) . . . ?
C40 C39 C44 118.6(17) . . . ?
C39 C40 C41 121.0(13) . . . ?
C39 C40 H11 119.5 . . . no
C41 C40 H11 119.5 . . . no
C40 C41 C42 119.7(16) . . . ?
C40 C41 H25 120.1 . . . no
C42 C41 H25 120.1 . . . no
C41 C42 C43 120.1(19) . . . ?
C41 C42 H24 120.1 . . . no
C43 C42 H24 119.8 . . . no
C42 C43 C44 120.6(14) . . . ?
C42 C43 H23 119.7 . . . no
C44 C43 H23 119.7 . . . no
C39 C44 C43 120.0(15) . . . ?
C39 C44 H7 120.0 . . . no
C43 C44 H7 120.0 . . . no
C1 C45 C3 109.2(12) . . . ?
C1 C45 H8 125.3 . . . no
C3 C45 H8 125.5 . . . no
O1 C46 N6 123.8(21) . . . ?
O1 C46 H41 118.1 . . . no
N6 C46 H41 118.0 . . . no
N6 C47 H32 109.3 . . . no
N6 C47 H33 109.6 . . . no
N6 C47 H34 109.4 . . . no
H32 C47 H33 109.5 . . . no
H32 C47 H34 109.3 . . . no
H33 C47 H34 109.7 . . . no
N6 C48 H38 109.6 . . . no
N6 C48 H39 109.6 . . . no
N6 C48 H40 109.4 . . . no
H38 C48 H39 109.6 . . . no
H38 C48 H40 109.3 . . . no
H39 C48 H40 109.3 . . . no
O2 C49 N7 120.1(22) . . . ?
O2 C49 H31 119.9 . . . no
N7 C49 H31 120.0 . . . no
O3 C50 N7 104.1(28) . . . ?
O3 C50 H42 128.1 . . . no
N7 C50 H42 127.7 . . . no
N7 C51 H35 109.3 . . . no
N7 C51 H36 109.6 . . . no
N7 C51 H37 109.7 . . . no
H35 C51 H36 109.1 . . . no
H35 C51 H37 109.3 . . . no
H36 C51 H37 109.8 . . . no

loop_
_geom_bond_atom_site_label_1
_geom_bond_atom_site_label_2
_geom_bond_distance
_geom_bond_publ_flag
O1 C46 1.23(4) ?
O2 C49 1.23(3) ?
O3 C50 1.69(6) ?
N1 C1 1.42(1) ?
N1 C3 1.35(2) ?
N1 H8 0.95 no
N2 C6 1.38(2) ?
N2 C9 1.37(2) ?
N3 C24 1.36(2) ?
N3 C27 1.37(2) ?
N3 H1 0.95 no
N4 C29 1.40(2) ?
N4 C32 1.41(2) ?
N5 C1 1.39(2) ?
N5 C4 1.38(2) ?
N5 H2 0.95 no
N6 C46 1.38(4) ?
N6 C47 1.40(4) ?
N6 C48 1.41(2) ?
N7 C49 1.36(2) ?
N7 C50 1.38(4) ?
N7 C51 1.45(4) ?
C1 C10 1.40(2) ?
C2 C4 1.38(2) ?
C2 H2 0.95 no
C3 C4 1.44(2) ?
C3 H16 0.95 no
C4 C5 1.42(2) ?
C5 C6 1.41(2) ?
C5 C11 1.49(2) ?
C6 C7 1.44(2) ?
C7 C8 1.35(2) ?
C7 H19 0.95 no
C8 C9 1.44(2) ?
C8 H3 0.95 no
C9 C10 1.41(2) ?
C10 C17 1.50(2) ?
C11 C12 1.39(3) ?
C11 C16 1.39(3) ?
C12 C13 1.38(3) ?
C12 H12 0.95 no
C13 C14 1.38(3) ?
C13 H29 0.95 no
C14 C15 1.40(3) ?
C14 H18 0.95 no
C15 C16 1.39(2) ?
C15 H28 0.95 no
C16 H17 0.95 no
C17 C18 1.39(2) ?
C17 C22 1.40(3) ?
C18 C19 1.39(2) ?
C18 H10 0.95 no
C19 C20 1.39(3) ?
C19 H14 0.95 no
C20 C21 1.40(2) ?
C20 H20 0.95 no
C21 C22 1.39(2) ?
C21 H13 0.95 no
C22 H22 0.95 no
C23 C24 1.40(3) ?
C23 C32 1.42(2) ?
C23 C33 1.49(2) ?
C24 C25 1.46(2) ?
C25 C26 1.35(3) ?
C25 H4 0.95 no
C26 C27 1.46(2) ?
C26 H6 0.95 no
C27 C28 1.41(2) ?
C28 C29 1.40(2) ?
C28 C39 1.49(3) ?
C29 C30 1.43(2) ?
C30 C31 1.33(2) ?
C30 H5 0.95 no
C31 C32 1.42(3) ?
C31 H26 0.95 no
C33 C34 1.40(3) ?
C33 C38 1.40(2) ?
C34 C35 1.39(2) ?
C34 H9 0.95 no
C35 C36 1.39(3) ?
C35 H30 0.95 no
C36 C37 1.37(3) ?
C36 H15 0.95 no
C37 C38 1.38(2) ?
C37 H27 0.95 no
C38 H21 0.95 no
C39 C40 1.41(2) ?
C39 C44 1.40(2) ?
C40 C41 1.38(3) ?
C40 H11 0.95 no
C41 C42 1.40(2) ?
C41 H25 0.95 no
C42 C43 1.37(3) ?
C42 H24 0.95 no
C43 C44 1.41(3) ?
C43 H23 0.95 no
C44 H7 0.95 no
C45 H8 0.95 no
C46 H41 0.95 no
C47 H32 0.95 no
C47 H33 0.95 no
C47 H34 0.95 no
C48 H38 0.95 no
C48 H39 0.95 no
C48 H40 0.95 no
C49 H31 0.95 no
C50 H42 0.95 no
C51 H35 0.96 no
C51 H36 0.95 no
C51 H37 0.95 no

loop_
_geom_contact_atom_site_label_1
_geom_contact_atom_site_label_2
_geom_contact_distance
_geom_contact_site_symmetry_2
_geom_contact_publ_flag
O1 C30 2.96(3) 2_537 no
O1 N1 3.10(2) . no
O1 C31 3.31(3) 2_537 no
O1 C47 3.55(4) . no
O2 C49 1.23(3) . no
O2 O3 2.02(7) . no
O2 N7 2.24(2) . no
O2 C50 2.69(3) . no
O2 C47 3.12(4) 2_536 no
O2 C22 3.41(2) 1_545 no
O2 C14 3.49(3) 2_537 no
O3 C8 3.32(6) 1_544 no
O3 C22 3.42(5) 1_545 no
O3 C38 3.44(5) . no
O3 C37 3.53(5) . no
N1 C31 3.57(2) 2_537 no
N2 C51 3.44(3) 2_637 no
N3 C15 3.48(2) 2_537 no
N3 C14 3.57(2) 2_537 no
N4 C15 3.41(2) 2_537 no
N4 C16 3.59(2) 2_537 no
N6 C47 1.40(4) . no
N7 C51 1.45(4) . no
N7 C9 3.58(2) 2_637 no
C3 C31 3.35(2) 2_537 no
C3 C30 3.52(2) 2_537 no
C6 C41 3.46(2) 1_565 no
C7 C41 3.54(3) 1_565 no
C7 C21 3.59(3) 1_556 no
C12 C48 3.49(3) 2_547 no
C13 C48 3.42(2) 2_547 no
C19 C44 3.40(3) 1_554 no
C21 C46 3.37(4) . no
C30 C46 3.46(3) 1_556 no
C31 C46 3.48(3) 1_556 no
C31 C45 3.57(2) 2_537 no
C34 C51 3.26(3) 2_637 no
C35 C51 3.46(3) 2_637 no
C37 C43 3.54(2) 1_554 no
C37 C42 3.56(2) 1_554 no
C46 C47 2.40(5) . no
C47 C48 2.46(3) . no
C49 C51 2.45(3) . no
C50 C51 2.42(5) . no

loop_
_geom_torsion_atom_site_label_1
_geom_torsion_atom_site_label_2
_geom_torsion_atom_site_label_3
_geom_torsion_atom_site_label_4
_geom_torsion
_geom_torsion_publ_flag
O1 C46 N6 C47 -177.2(28) no
O1 C46 N6 C48 4.5(43) no
O2 C49 N7 C50 -1.9(31) no
O2 C49 N7 C51 172.8(21) no
O3 C50 N7 C49 -6.3(32) no
O3 C50 N7 C51 178.8(24) no
N1 C1 N5 C4 0.2(19) no
N1 C1 C10 C9 -173.6(15) no
N1 C1 C10 C17 1.8(26) no
N1 C3 C4 N5 -0.5(19) no
N1 C3 C4 C5 -174.3(15) no
N2 C6 C5 C4 0.1(27) no
N2 C6 C5 C11 176.9(15) no
N2 C6 C7 C8 -0.1(20) no
N2 C9 C8 C7 -0.7(20) no
N2 C9 C10 C1 -0.8(28) no
N2 C9 C10 C17 174.4(16) no
N3 C24 C23 C32 1.1(21) no
N3 C24 C23 C33 -176.5(12) no
N3 C24 C25 C26 2.1(15) no
N3 C27 C26 C25 -0.6(15) no
N3 C27 C28 C29 -3.5(21) no
N3 C27 C28 C39 176.8(12) no
N4 C29 C28 C27 2.9(21) no
N4 C29 C28 C39 -177.4(12) no
N4 C29 C30 C31 -0.8(14) no
N4 C32 C23 C24 -0.6(21) no
N4 C32 C23 C33 -178.2(12) no
N4 C32 C31 C30 -1.2(14) no
N5 C1 N1 C3 -0.5(17) no
N5 C1 C10 C9 3.0(31) no
N5 C1 C10 C17 178.3(18) no
N5 C4 C5 C6 -0.7(29) no
N5 C4 C5 C11 -177.6(17) no
C1 N1 C3 C4 0.6(16) no
C1 N5 C4 C3 0.2(20) no
C1 N5 C4 C5 173.6(17) no
C1 C10 C9 C8 -175.9(17) no
C1 C10 C17 C18 -109.2(19) no
C1 C10 C17 C22 67.0(23) no
C2 C1 N1 C3 -0.5(15) no
C2 C1 N5 C4 -0.5(15) no
C2 C1 C10 C9 3.0(29) no
C2 C1 C10 C17 178.3(15) no
C2 C4 C5 C6 -0.7(28) no
C2 C4 C5 C11 -177.6(14) no
C3 N1 C1 C10 176.7(17) no
C3 C4 C5 C6 171.8(17) no
C3 C4 C5 C11 -5.2(25) no
C4 N5 C1 C10 -176.9(18) no
C4 C5 C6 C7 177.5(17) no
C4 C5 C11 C12 -69.5(18) no
C4 C5 C11 C16 107.6(18) no
C5 C6 N2 C9 177.4(16) no
C5 C6 C7 C8 -177.9(17) no
C5 C11 C12 C13 176.7(13) no
C5 C11 C16 C15 -177.6(12) no
C6 N2 C9 C8 0.6(19) no
C6 N2 C9 C10 177.8(16) no
C6 C5 C11 C12 113.4(18) no
C6 C5 C11 C16 -69.5(18) no
C6 C7 C8 C9 0.4(20) no
C7 C6 N2 C9 -0.3(19) no
C7 C6 C5 C11 -5.6(26) no
C7 C8 C9 C10 -177.8(17) no
C8 C9 C10 C17 -8.9(27) no
C9 C10 C17 C18 -66.3(23) no
C9 C10 C17 C22 117.4(19) no
C10 C17 C18 C19 175.9(16) no
C10 C17 C22 C21 -175.5(17) no
C11 C12 C13 C14 1.6(23) no
C11 C16 C15 C14 -0.0(21) no
C12 C11 C16 C15 -0.3(20) no
C12 C13 C14 C15 -2.0(23) no
C13 C12 C11 C16 -0.5(21) no
C13 C14 C15 C16 1.1(21) no
C17 C18 C19 C20 -0.4(27) no
C17 C22 C21 C20 -0.5(28) no
C18 C17 C22 C21 0.8(27) no
C18 C19 C20 C21 0.7(27) no
C19 C18 C17 C22 -0.4(26) no
C19 C20 C21 C22 -0.3(28) no
C23 C24 N3 C27 179.6(12) no
C23 C24 C25 C26 -180.0(12) no
C23 C32 N4 C29 178.7(12) no
C23 C32 C31 C30 -178.2(12) no
C23 C33 C34 C35 -179.1(15) no
C23 C33 C38 C37 179.0(14) no
C24 N3 C27 C26 1.9(14) no
C24 N3 C27 C28 179.3(12) no
C24 C23 C32 C31 179.9(13) no
C24 C23 C33 C34 -122.3(17) no
C24 C23 C33 C38 58.0(17) no
C24 C25 C26 C27 -0.8(14) no
C25 C24 N3 C27 -2.4(14) no
C25 C24 C23 C32 -176.5(12) no
C25 C24 C23 C33 5.9(19) no
C25 C26 C27 C28 -178.1(13) no
C26 C27 C28 C29 173.5(12) no
C26 C27 C28 C39 -6.2(19) no
C27 C28 C29 C30 180.0(12) no
C27 C28 C39 C40 -60.2(18) no
C27 C28 C39 C44 120.7(15) no
C28 C29 N4 C32 177.5(13) no
C28 C29 C30 C31 -178.4(12) no
C28 C39 C40 C41 -179.6(14) no
C28 C39 C44 C43 178.7(14) no
C29 N4 C32 C31 0.7(14) no
C29 C28 C39 C40 120.1(15) no
C29 C28 C39 C44 -59.0(18) no
C29 C30 C31 C32 1.2(15) no
C30 C29 N4 C32 0.0(14) no
C30 C29 C28 C39 -0.3(19) no
C31 C32 C23 C33 2.5(20) no
C33 C34 C35 C36 -0.6(25) no
C33 C38 C37 C36 0.9(23) no
C34 C33 C38 C37 -0.8(22) no
C34 C35 C36 C37 0.6(25) no
C35 C34 C33 C38 0.7(23) no
C35 C36 C37 C38 -0.8(24) no
C39 C40 C41 C42 1.4(24) no
C39 C44 C43 C42 0.4(23) no
C40 C39 C44 C43 -0.4(22) no
C40 C41 C42 C43 -1.5(24) no
C41 C40 C39 C44 -0.5(23) no
C41 C42 C43 C44 0.6(24) no
